data_4343780
loop_
_publ_author_name
'Imoto, H.'
'Corbett, J.D.'
'Cisar, A.'

_publ_section_title
;
 Synthesis by hydrogen-driven disproportionation reactions. Synthesis and
 structure of the hexazirconium dodecahalide clusters Zr6 Cl12 and Zr6
 Br12 and the double salt Zr6 Cl12 M2 Zr Cl6 (M= Na, K, Cs)
;
_journal_name_full 'Inorganic Chemistry'
_journal_page_first 145
_journal_page_last 151
_journal_volume 20
_journal_year 1981
_chemical_formula_sum 'Cl18 K2 Zr7'
_chemical_name_systematic '(Zr6 Cl12) (K2 Zr Cl6)'
_space_group_IT_number 148
_symmetry_space_group_name_Hall '-R 3'
_symmetry_space_group_name_H-M 'R -3 :H'
_cell_angle_alpha 90
_cell_angle_beta 90
_cell_angle_gamma 120
_cell_formula_units_Z 3
_cell_length_a 9.499
_cell_length_b 9.499
_cell_length_c 25.88
_cell_volume 2022.324
_citation_journal_id_ASTM INOCAJ
_cod_data_source_file Imoto_INOCAJ_1981_1351.cif
_cod_data_source_block Cl18K2Zr7
_cod_original_cell_volume 2022.323
_cod_database_code 4343780

loop_
_symmetry_equiv_pos_as_xyz
x,y,z
-y,x-y,z
-x+y,-x,z
-x,-y,-z
y,-x+y,-z
x-y,x,-z
x+2/3,y+1/3,z+1/3
-y+2/3,x-y+1/3,z+1/3
-x+y+2/3,-x+1/3,z+1/3
-x+2/3,-y+1/3,-z+1/3
y+2/3,-x+y+1/3,-z+1/3
x-y+2/3,x+1/3,-z+1/3
x+1/3,y+2/3,z+2/3
-y+1/3,x-y+2/3,z+2/3
-x+y+1/3,-x+2/3,z+2/3
-x+1/3,-y+2/3,-z+2/3
y+1/3,-x+y+2/3,-z+2/3
x-y+1/3,x+2/3,-z+2/3

loop_
_atom_site_label
_atom_site_type_symbol
_atom_site_fract_x
_atom_site_fract_y
_atom_site_fract_z
_atom_site_occupancy
_atom_site_U_iso_or_equiv
Zr1 Zr+2 0.05086 0.21637 0.04978 1 0.0
Zr2 Zr+4 0 0 0.5 1 0.0
Cl2 Cl-1 0.42839 0.13771 0.00241 1 0.0
K1 K+1 0 0 0.22405 1 0.0
Cl1 Cl-1 0.24009 0.18433 0.11345 1 0.0
Cl3 Cl-1 0.10325 0.47607 0.11168 1 0.0
